data_4117479
loop_
_publ_author_name
'Yang Wang'
'Yue Chi'
'Wen-Xiong Zhang'
'Zhenfeng Xi'

_publ_section_title
;
 Regioselective Ring Expansion of 2,4-Diiminoazetidines via Cleavage of
 C-N and C(sp3)-H Bonds: Efficient Construction of
 2,3-Dihydropyrimidinesulfonamides
;
_journal_name_full 'Journal of the American Chemical Society'
_journal_page_first 2926
_journal_page_last 2929
_journal_paper_doi 10.1021/ja211486f
_journal_volume 134
_journal_year 2012
_chemical_formula_sum 'C28 H34 Cl N3 O2 S'
_chemical_formula_weight 512.09
_chemical_name_systematic
; 
 ? 
;
_space_group_IT_number 14
_symmetry_cell_setting monoclinic
_symmetry_space_group_name_Hall '-P 2ybc'
_symmetry_space_group_name_H-M 'P 1 21/c 1'
_atom_sites_solution_hydrogens geom
_atom_sites_solution_primary direct
_atom_sites_solution_secondary difmap
_audit_creation_method SHELXL-97
_cell_angle_alpha 90.00
_cell_angle_beta 112.44(3)
_cell_angle_gamma 90.00
_cell_formula_units_Z 4
_cell_length_a 11.426(2)
_cell_length_b 19.715(4)
_cell_length_c 12.377(3)
_cell_measurement_temperature 123(2)
_cell_measurement_theta_max 27.48
_cell_measurement_theta_min 2.06
_cell_volume 2577.0(11)
_computing_cell_refinement Rapid-AUTO
_computing_data_collection 'Rapid-AUTO (Rigaku,2000)'
_computing_data_reduction 'CrystalStructure (Rigaku/MSC,2000)'
_computing_molecular_graphics 'Siemens SHELXTL V4.2,(Sheldrick,1990)'
_computing_publication_material SHELXL-97,(Sheldrick,1997)
_computing_structure_refinement SHELXL-97,(Sheldrick,1997)
_computing_structure_solution SHELXS-97,(Sheldrick,1997)
_diffrn_ambient_temperature 123(2)
_diffrn_detector_area_resol_mean 10.00
_diffrn_measured_fraction_theta_full 0.999
_diffrn_measured_fraction_theta_max 0.999
_diffrn_measurement_device_type 'Rigaku RAXIS RAPID IP'
_diffrn_measurement_method \W
_diffrn_radiation_monochromator graphite
_diffrn_radiation_source 'fine-focus sealed tube'
_diffrn_radiation_type MoK\a
_diffrn_radiation_wavelength 0.71073
_diffrn_reflns_av_R_equivalents 0.0598
_diffrn_reflns_av_sigmaI/netI 0.2062
_diffrn_reflns_limit_h_max 14
_diffrn_reflns_limit_h_min -14
_diffrn_reflns_limit_k_max 25
_diffrn_reflns_limit_k_min -25
_diffrn_reflns_limit_l_max 16
_diffrn_reflns_limit_l_min -16
_diffrn_reflns_number 11354
_diffrn_reflns_theta_full 27.48
_diffrn_reflns_theta_max 27.48
_diffrn_reflns_theta_min 2.06
_diffrn_standards_decay_% 0
_diffrn_standards_interval_count 0
_diffrn_standards_interval_time 0
_diffrn_standards_number 0
_exptl_absorpt_coefficient_mu 0.260
_exptl_absorpt_correction_T_max 0.9744
_exptl_absorpt_correction_T_min 0.9498
_exptl_absorpt_correction_type empirical
_exptl_absorpt_process_details
; 
                                  HIGASHI, T. (1995). Abscor-empirical 
                                  Absorption Correction based on Fourier 
                                  Series Approximation. 
                                  Rigaku Corporation,Tokyo,Japan. 
;
_exptl_crystal_density_diffrn 1.320
_exptl_crystal_F_000 1088
_exptl_crystal_size_max 0.20
_exptl_crystal_size_mid 0.20
_exptl_crystal_size_min 0.10
_refine_diff_density_max 0.413
_refine_diff_density_min -0.612
_refine_diff_density_rms 0.100
_refine_ls_extinction_method none
_refine_ls_goodness_of_fit_ref 1.006
_refine_ls_hydrogen_treatment mixed
_refine_ls_matrix_type full
_refine_ls_number_parameters 315
_refine_ls_number_reflns 5901
_refine_ls_number_restraints 1
_refine_ls_restrained_S_all 1.006
_refine_ls_R_factor_all 0.0979
_refine_ls_R_factor_gt 0.0448
_refine_ls_shift/su_max 0.000
_refine_ls_shift/su_mean 0.000
_refine_ls_structure_factor_coef Fsqd
_refine_ls_weighting_details 'calc w=1/[\s^2^(Fo^2^)+(0.0190P)^2^+0.0000P] where P=(Fo^2^+2Fc^2^)/3'
_refine_ls_weighting_scheme calc
_refine_ls_wR_factor_gt 0.0839
_refine_ls_wR_factor_ref 0.1178
_reflns_number_gt 2520
_reflns_number_total 5901
_reflns_threshold_expression >2sigma(I)
_cod_data_source_file ja211486f_si_003.cif
_cod_data_source_block 2a
_cod_original_cell_volume 2577.0(9)
_cod_database_code 4117479

loop_
_symmetry_equiv_pos_as_xyz
'x, y, z'
'-x, y+1/2, -z+1/2'
'-x, -y, -z'
'x, -y-1/2, z-1/2'

loop_
_atom_site_label
_atom_site_type_symbol
_atom_site_fract_x
_atom_site_fract_y
_atom_site_fract_z
_atom_site_U_iso_or_equiv
_atom_site_adp_type
_atom_site_occupancy
_atom_site_symmetry_multiplicity
_atom_site_calc_flag
_atom_site_refinement_flags
C1 C 0.7320(3) 0.03896(18) 0.7938(3) 0.0105(9) Uani 1 1 d .
C2 C 0.6615(3) -0.05618(19) 0.6602(3) 0.0104(8) Uani 1 1 d .
H2 H 0.6419 -0.1031 0.6481 0.013 Uiso 1 1 calc R
C3 C 0.6741(3) -0.02026(19) 0.5700(3) 0.0099(8) Uani 1 1 d .
C4 C 0.6737(3) 0.05251(19) 0.5791(3) 0.0114(8) Uani 1 1 d .
C5 C 0.8779(3) 0.03240(19) 0.8451(3) 0.0137(9) Uani 1 1 d .
H5A H 0.9040 0.0020 0.9139 0.016 Uiso 1 1 calc R
H5B H 0.9053 0.0114 0.7860 0.016 Uiso 1 1 calc R
C6 C 0.9441(3) 0.10122(19) 0.8817(3) 0.0174(10) Uani 1 1 d .
H6A H 1.0368 0.0942 0.9190 0.021 Uiso 1 1 calc R
H6B H 0.9267 0.1298 0.8116 0.021 Uiso 1 1 calc R
C7 C 0.8978(4) 0.1378(2) 0.9675(3) 0.0202(10) Uani 1 1 d .
H7A H 0.9222 0.1112 1.0408 0.024 Uiso 1 1 calc R
H7B H 0.9387 0.1829 0.9870 0.024 Uiso 1 1 calc R
C8 C 0.7538(3) 0.14643(19) 0.9142(3) 0.0169(9) Uani 1 1 d .
H8A H 0.7254 0.1687 0.9717 0.020 Uiso 1 1 calc R
H8B H 0.7301 0.1760 0.8445 0.020 Uiso 1 1 calc R
C9 C 0.6874(3) 0.07789(18) 0.8792(3) 0.0125(9) Uani 1 1 d .
H9A H 0.5948 0.0852 0.8421 0.015 Uiso 1 1 calc R
H9B H 0.7045 0.0501 0.9503 0.015 Uiso 1 1 calc R
C10 C 0.6569(3) -0.07253(19) 0.8561(3) 0.0124(6) Uani 1 1 d .
H10 H 0.7060 -0.0506 0.9331 0.015 Uiso 1 1 calc R
C11 C 0.5187(3) -0.07259(19) 0.8423(3) 0.0124(6) Uani 1 1 d .
H11A H 0.4662 -0.0935 0.7665 0.015 Uiso 1 1 calc R
H11B H 0.4895 -0.0253 0.8423 0.015 Uiso 1 1 calc R
C12 C 0.5024(3) -0.1123(2) 0.9423(3) 0.0170(10) Uani 1 1 d .
H12A H 0.5436 -0.0870 1.0163 0.020 Uiso 1 1 calc R
H12B H 0.4110 -0.1159 0.9271 0.020 Uiso 1 1 calc R
C13 C 0.5588(3) -0.18290(19) 0.9557(3) 0.0161(9) Uani 1 1 d .
H13A H 0.5085 -0.2107 0.8871 0.019 Uiso 1 1 calc R
H13B H 0.5542 -0.2046 1.0261 0.019 Uiso 1 1 calc R
C14 C 0.6970(3) -0.18109(18) 0.9668(3) 0.0135(9) Uani 1 1 d .
H14A H 0.7292 -0.2280 0.9708 0.016 Uiso 1 1 calc R
H14B H 0.7493 -0.1575 1.0400 0.016 Uiso 1 1 calc R
C15 C 0.7085(3) -0.14423(18) 0.8621(3) 0.0132(9) Uani 1 1 d .
H15A H 0.7983 -0.1426 0.8710 0.016 Uiso 1 1 calc R
H15B H 0.6599 -0.1689 0.7890 0.016 Uiso 1 1 calc R
C16 C 0.6747(3) -0.05569(19) 0.4633(3) 0.0110(8) Uani 1 1 d .
C17 C 0.6159(3) -0.11808(18) 0.4264(3) 0.0119(9) Uani 1 1 d .
H17 H 0.5711 -0.1384 0.4687 0.014 Uiso 1 1 calc R
C18 C 0.6212(3) -0.15159(19) 0.3286(3) 0.0151(9) Uani 1 1 d .
H18 H 0.5799 -0.1940 0.3050 0.018 Uiso 1 1 calc R
C19 C 0.6869(4) -0.1226(2) 0.2659(3) 0.0175(9) Uani 1 1 d .
H19 H 0.6920 -0.1449 0.1998 0.021 Uiso 1 1 calc R
C20 C 0.7441(3) -0.0611(2) 0.3019(3) 0.0175(10) Uani 1 1 d .
C21 C 0.7409(3) -0.0267(2) 0.3991(3) 0.0148(9) Uani 1 1 d .
H21 H 0.7827 0.0156 0.4218 0.018 Uiso 1 1 calc R
C22 C 0.7916(3) 0.17613(18) 0.4337(3) 0.0109(8) Uani 1 1 d .
C23 C 0.7692(3) 0.18954(18) 0.3174(3) 0.0136(9) Uani 1 1 d .
H23 H 0.6853 0.1971 0.2629 0.016 Uiso 1 1 calc R
C24 C 0.8697(3) 0.19186(19) 0.2814(3) 0.0165(9) Uani 1 1 d .
H24 H 0.8539 0.2016 0.2018 0.020 Uiso 1 1 calc R
C25 C 0.9933(3) 0.1803(2) 0.3585(3) 0.0165(9) Uani 1 1 d .
C26 C 1.0145(3) 0.1676(2) 0.4755(3) 0.0183(9) Uani 1 1 d .
H26 H 1.0986 0.1604 0.5300 0.022 Uiso 1 1 calc R
C27 C 0.9154(3) 0.16550(19) 0.5135(3) 0.0168(9) Uani 1 1 d .
H27 H 0.9314 0.1569 0.5934 0.020 Uiso 1 1 calc R
C28 C 1.1005(3) 0.1817(2) 0.3155(3) 0.0279(11) Uani 1 1 d .
H28A H 1.1800 0.1919 0.3810 0.042 Uiso 1 1 calc R
H28B H 1.0839 0.2168 0.2553 0.042 Uiso 1 1 calc R
H28C H 1.1071 0.1375 0.2823 0.042 Uiso 1 1 calc R
Cl1 Cl 0.82623(11) -0.02212(6) 0.22383(9) 0.0338(3) Uani 1 1 d .
N1 N 0.6887(3) 0.07820(17) 0.6851(3) 0.0111(7) Uani 1 1 d D
N2 N 0.6751(3) -0.02952(15) 0.7643(2) 0.0091(7) Uani 1 1 d .
N3 N 0.6445(3) 0.09029(15) 0.4823(2) 0.0117(7) Uani 1 1 d .
O1 O 0.7009(2) 0.20256(12) 0.59464(19) 0.0148(6) Uani 1 1 d .
O2 O 0.5522(2) 0.19804(12) 0.38760(19) 0.0142(6) Uani 1 1 d .
S1 S 0.66349(9) 0.17002(5) 0.47999(8) 0.0126(2) Uani 1 1 d .
H1 H 0.678(4) 0.1230(6) 0.685(3) 0.035(13) Uiso 1 1 d D

loop_
_atom_site_aniso_label
_atom_site_aniso_U_11
_atom_site_aniso_U_22
_atom_site_aniso_U_33
_atom_site_aniso_U_23
_atom_site_aniso_U_13
_atom_site_aniso_U_12
C1 0.015(2) 0.009(2) 0.0092(19) -0.0019(17) 0.0064(17) -0.0007(17)
C2 0.011(2) 0.012(2) 0.0105(19) -0.0022(17) 0.0059(16) -0.0013(17)
C3 0.011(2) 0.011(2) 0.0100(19) 0.0017(18) 0.0069(16) 0.0014(18)
C4 0.0054(19) 0.018(2) 0.013(2) -0.0012(18) 0.0058(16) 0.0002(17)
C5 0.011(2) 0.016(2) 0.014(2) 0.0004(18) 0.0051(17) 0.0040(17)
C6 0.013(2) 0.018(2) 0.021(2) -0.0034(19) 0.0064(18) -0.0032(18)
C7 0.024(2) 0.018(2) 0.019(2) -0.005(2) 0.0086(19) -0.006(2)
C8 0.028(2) 0.013(2) 0.014(2) -0.0021(18) 0.0129(19) -0.0021(18)
C9 0.015(2) 0.016(2) 0.010(2) 0.0001(18) 0.0092(17) 0.0014(18)
C10 0.0131(15) 0.0179(16) 0.0090(14) 0.0033(13) 0.0073(12) 0.0004(13)
C11 0.0131(15) 0.0179(16) 0.0090(14) 0.0033(13) 0.0073(12) 0.0004(13)
C12 0.013(2) 0.028(3) 0.014(2) 0.0022(19) 0.0098(18) -0.0042(19)
C13 0.024(2) 0.014(2) 0.011(2) 0.0022(18) 0.0088(18) -0.0034(19)
C14 0.020(2) 0.008(2) 0.014(2) 0.0037(18) 0.0073(17) 0.0008(17)
C15 0.015(2) 0.016(2) 0.0104(19) 0.0007(17) 0.0075(17) 0.0039(18)
C16 0.011(2) 0.014(2) 0.0110(19) 0.0014(17) 0.0068(16) 0.0019(17)
C17 0.012(2) 0.011(2) 0.012(2) 0.0022(18) 0.0050(17) 0.0008(17)
C18 0.016(2) 0.018(2) 0.011(2) -0.0003(18) 0.0053(17) 0.0021(18)
C19 0.022(2) 0.019(2) 0.010(2) -0.0033(19) 0.0050(18) 0.005(2)
C20 0.018(2) 0.029(3) 0.012(2) 0.004(2) 0.0126(18) 0.004(2)
C21 0.017(2) 0.014(2) 0.016(2) 0.0002(19) 0.0097(18) -0.0024(18)
C22 0.013(2) 0.006(2) 0.015(2) 0.0035(18) 0.0064(17) 0.0023(17)
C23 0.013(2) 0.014(2) 0.012(2) 0.0011(18) 0.0036(17) 0.0012(17)
C24 0.020(2) 0.021(3) 0.012(2) 0.0020(19) 0.0099(18) 0.0017(19)
C25 0.018(2) 0.015(2) 0.019(2) -0.0001(19) 0.0106(18) 0.0056(18)
C26 0.011(2) 0.025(3) 0.016(2) 0.001(2) 0.0027(17) 0.004(2)
C27 0.020(2) 0.019(2) 0.0100(19) 0.0060(19) 0.0037(17) 0.0021(19)
C28 0.016(2) 0.048(3) 0.022(2) -0.001(2) 0.0110(19) 0.006(2)
Cl1 0.0495(8) 0.0385(8) 0.0303(6) -0.0024(6) 0.0343(6) -0.0061(6)
N1 0.0149(18) 0.0120(19) 0.0070(16) 0.0016(15) 0.0048(14) 0.0013(16)
N2 0.0123(17) 0.0095(17) 0.0068(15) 0.0009(14) 0.0050(13) -0.0022(14)
N3 0.0164(19) 0.0101(18) 0.0091(16) 0.0000(15) 0.0055(14) -0.0014(15)
O1 0.0244(16) 0.0145(16) 0.0073(13) -0.0050(12) 0.0079(12) -0.0044(13)
O2 0.0120(14) 0.0168(16) 0.0134(14) 0.0035(12) 0.0045(11) 0.0021(12)
S1 0.0168(5) 0.0115(5) 0.0117(5) 0.0001(5) 0.0078(4) -0.0009(5)

loop_
_atom_type_symbol
_atom_type_description
_atom_type_scat_dispersion_real
_atom_type_scat_dispersion_imag
_atom_type_scat_source
C C 0.0033 0.0016 'International Tables Vol C Tables 4.2.6.8 and 6.1.1.4'
H H 0.0000 0.0000 'International Tables Vol C Tables 4.2.6.8 and 6.1.1.4'
N N 0.0061 0.0033 'International Tables Vol C Tables 4.2.6.8 and 6.1.1.4'
O O 0.0106 0.0060 'International Tables Vol C Tables 4.2.6.8 and 6.1.1.4'
S S 0.1246 0.1234 'International Tables Vol C Tables 4.2.6.8 and 6.1.1.4'
Cl Cl 0.1484 0.1585 'International Tables Vol C Tables 4.2.6.8 and 6.1.1.4'

loop_
_geom_angle_atom_site_label_1
_geom_angle_atom_site_label_2
_geom_angle_atom_site_label_3
_geom_angle
N1 C1 N2 107.0(3)
N1 C1 C9 106.4(3)
N2 C1 C9 113.2(3)
N1 C1 C5 110.8(3)
N2 C1 C5 109.1(3)
C9 C1 C5 110.3(3)
N2 C2 C3 124.5(3)
N2 C2 H2 117.7
C3 C2 H2 117.7
C2 C3 C4 116.5(3)
C2 C3 C16 120.9(3)
C4 C3 C16 122.4(3)
N3 C4 N1 123.6(3)
N3 C4 C3 119.4(3)
N1 C4 C3 116.5(3)
C6 C5 C1 112.3(3)
C6 C5 H5A 109.1
C1 C5 H5A 109.1
C6 C5 H5B 109.1
C1 C5 H5B 109.1
H5A C5 H5B 107.9
C7 C6 C5 111.0(3)
C7 C6 H6A 109.4
C5 C6 H6A 109.4
C7 C6 H6B 109.4
C5 C6 H6B 109.4
H6A C6 H6B 108.0
C8 C7 C6 110.6(3)
C8 C7 H7A 109.5
C6 C7 H7A 109.5
C8 C7 H7B 109.5
C6 C7 H7B 109.5
H7A C7 H7B 108.1
C9 C8 C7 111.0(3)
C9 C8 H8A 109.4
C7 C8 H8A 109.4
C9 C8 H8B 109.4
C7 C8 H8B 109.4
H8A C8 H8B 108.0
C8 C9 C1 112.1(3)
C8 C9 H9A 109.2
C1 C9 H9A 109.2
C8 C9 H9B 109.2
C1 C9 H9B 109.2
H9A C9 H9B 107.9
N2 C10 C11 110.8(3)
N2 C10 C15 113.5(3)
C11 C10 C15 111.8(3)
N2 C10 H10 106.8
C11 C10 H10 106.8
C15 C10 H10 106.8
C10 C11 C12 110.5(3)
C10 C11 H11A 109.6
C12 C11 H11A 109.6
C10 C11 H11B 109.6
C12 C11 H11B 109.6
H11A C11 H11B 108.1
C13 C12 C11 112.3(3)
C13 C12 H12A 109.1
C11 C12 H12A 109.1
C13 C12 H12B 109.1
C11 C12 H12B 109.1
H12A C12 H12B 107.9
C12 C13 C14 111.7(3)
C12 C13 H13A 109.3
C14 C13 H13A 109.3
C12 C13 H13B 109.3
C14 C13 H13B 109.3
H13A C13 H13B 107.9
C13 C14 C15 110.7(3)
C13 C14 H14A 109.5
C15 C14 H14A 109.5
C13 C14 H14B 109.5
C15 C14 H14B 109.5
H14A C14 H14B 108.1
C10 C15 C14 108.9(3)
C10 C15 H15A 109.9
C14 C15 H15A 109.9
C10 C15 H15B 109.9
C14 C15 H15B 109.9
H15A C15 H15B 108.3
C17 C16 C21 117.9(3)
C17 C16 C3 122.5(3)
C21 C16 C3 119.5(3)
C16 C17 C18 121.7(3)
C16 C17 H17 119.1
C18 C17 H17 119.1
C19 C18 C17 119.9(4)
C19 C18 H18 120.1
C17 C18 H18 120.1
C20 C19 C18 118.4(4)
C20 C19 H19 120.8
C18 C19 H19 120.8
C19 C20 C21 123.0(4)
C19 C20 Cl1 119.8(3)
C21 C20 Cl1 117.3(3)
C20 C21 C16 119.2(4)
C20 C21 H21 120.4
C16 C21 H21 120.4
C23 C22 C27 119.9(3)
C23 C22 S1 120.1(3)
C27 C22 S1 120.1(3)
C24 C23 C22 119.6(3)
C24 C23 H23 120.2
C22 C23 H23 120.2
C23 C24 C25 121.7(3)
C23 C24 H24 119.2
C25 C24 H24 119.2
C24 C25 C26 118.1(4)
C24 C25 C28 120.2(3)
C26 C25 C28 121.7(3)
C27 C26 C25 121.2(3)
C27 C26 H26 119.4
C25 C26 H26 119.4
C26 C27 C22 119.6(3)
C26 C27 H27 120.2
C22 C27 H27 120.2
C25 C28 H28A 109.5
C25 C28 H28B 109.5
H28A C28 H28B 109.5
C25 C28 H28C 109.5
H28A C28 H28C 109.5
H28B C28 H28C 109.5
C4 N1 C1 124.4(3)
C4 N1 H1 113(2)
C1 N1 H1 122(3)
C2 N2 C1 118.1(3)
C2 N2 C10 120.5(3)
C1 N2 C10 120.3(3)
C4 N3 S1 125.2(3)
O2 S1 O1 116.05(15)
O2 S1 N3 107.78(16)
O1 S1 N3 114.02(15)
O2 S1 C22 107.62(15)
O1 S1 C22 108.21(16)
N3 S1 C22 102.08(16)

loop_
_geom_bond_atom_site_label_1
_geom_bond_atom_site_label_2
_geom_bond_distance
C1 N1 1.465(4)
C1 N2 1.482(4)
C1 C9 1.542(4)
C1 C5 1.546(5)
C2 N2 1.345(4)
C2 C3 1.375(4)
C2 H2 0.9500
C3 C4 1.439(5)
C3 C16 1.497(5)
C4 N3 1.340(4)
C4 N1 1.354(4)
C5 C6 1.535(5)
C5 H5A 0.9900
C5 H5B 0.9900
C6 C7 1.535(5)
C6 H6A 0.9900
C6 H6B 0.9900
C7 C8 1.531(5)
C7 H7A 0.9900
C7 H7B 0.9900
C8 C9 1.529(5)
C8 H8A 0.9900
C8 H8B 0.9900
C9 H9A 0.9900
C9 H9B 0.9900
C10 N2 1.495(4)
C10 C11 1.521(4)
C10 C15 1.523(5)
C10 H10 1.0000
C11 C12 1.535(4)
C11 H11A 0.9900
C11 H11B 0.9900
C12 C13 1.516(5)
C12 H12A 0.9900
C12 H12B 0.9900
C13 C14 1.532(5)
C13 H13A 0.9900
C13 H13B 0.9900
C14 C15 1.535(4)
C14 H14A 0.9900
C14 H14B 0.9900
C15 H15A 0.9900
C15 H15B 0.9900
C16 C17 1.392(5)
C16 C21 1.410(5)
C17 C18 1.400(4)
C17 H17 0.9500
C18 C19 1.393(5)
C18 H18 0.9500
C19 C20 1.369(5)
C19 H19 0.9500
C20 C21 1.393(5)
C20 Cl1 1.759(4)
C21 H21 0.9500
C22 C23 1.388(4)
C22 C27 1.398(5)
C22 S1 1.768(3)
C23 C24 1.383(5)
C23 H23 0.9500
C24 C25 1.388(5)
C24 H24 0.9500
C25 C26 1.397(5)
C25 C28 1.511(5)
C26 C27 1.383(5)
C26 H26 0.9500
C27 H27 0.9500
C28 H28A 0.9800
C28 H28B 0.9800
C28 H28C 0.9800
N1 H1 0.891(10)
N3 S1 1.589(3)
O1 S1 1.465(2)
O2 S1 1.456(2)

loop_
_geom_hbond_atom_site_label_D
_geom_hbond_atom_site_label_H
_geom_hbond_atom_site_label_A
_geom_hbond_distance_DH
_geom_hbond_distance_HA
_geom_hbond_distance_DA
_geom_hbond_angle_DHA
N1 H1 O1 0.891(10) 2.00(3) 2.721(4) 137(3)

loop_
_geom_torsion_atom_site_label_1
_geom_torsion_atom_site_label_2
_geom_torsion_atom_site_label_3
_geom_torsion_atom_site_label_4
_geom_torsion
N2 C2 C3 C4 -14.3(5)
N2 C2 C3 C16 171.7(3)
C2 C3 C4 N3 -158.5(3)
C16 C3 C4 N3 15.5(5)
C2 C3 C4 N1 13.9(5)
C16 C3 C4 N1 -172.2(3)
N1 C1 C5 C6 64.3(4)
N2 C1 C5 C6 -178.1(3)
C9 C1 C5 C6 -53.2(4)
C1 C5 C6 C7 55.1(4)
C5 C6 C7 C8 -56.5(4)
C6 C7 C8 C9 57.3(4)
C7 C8 C9 C1 -56.5(4)
N1 C1 C9 C8 -66.4(4)
N2 C1 C9 C8 176.4(3)
C5 C1 C9 C8 53.8(4)
N2 C10 C11 C12 -175.7(3)
C15 C10 C11 C12 56.7(4)
C10 C11 C12 C13 -52.8(4)
C11 C12 C13 C14 53.0(4)
C12 C13 C14 C15 -55.9(4)
N2 C10 C15 C14 174.2(3)
C11 C10 C15 C14 -59.6(4)
C13 C14 C15 C10 58.4(4)
C2 C3 C16 C17 25.8(5)
C4 C3 C16 C17 -147.9(4)
C2 C3 C16 C21 -151.8(3)
C4 C3 C16 C21 34.6(5)
C21 C16 C17 C18 -0.2(5)
C3 C16 C17 C18 -177.8(3)
C16 C17 C18 C19 0.3(5)
C17 C18 C19 C20 -0.6(5)
C18 C19 C20 C21 0.9(6)
C18 C19 C20 Cl1 -179.1(3)
C19 C20 C21 C16 -0.8(6)
Cl1 C20 C21 C16 179.2(3)
C17 C16 C21 C20 0.4(5)
C3 C16 C21 C20 178.1(3)
C27 C22 C23 C24 0.4(6)
S1 C22 C23 C24 -177.7(3)
C22 C23 C24 C25 0.8(6)
C23 C24 C25 C26 -1.5(6)
C23 C24 C25 C28 178.7(4)
C24 C25 C26 C27 1.1(6)
C28 C25 C26 C27 -179.1(4)
C25 C26 C27 C22 0.0(6)
C23 C22 C27 C26 -0.8(6)
S1 C22 C27 C26 177.4(3)
N3 C4 N1 C1 -174.1(3)
C3 C4 N1 C1 13.9(5)
N2 C1 N1 C4 -37.5(4)
C9 C1 N1 C4 -158.7(3)
C5 C1 N1 C4 81.4(4)
C3 C2 N2 C1 -12.8(5)
C3 C2 N2 C10 178.7(3)
N1 C1 N2 C2 35.5(4)
C9 C1 N2 C2 152.4(3)
C5 C1 N2 C2 -84.4(4)
N1 C1 N2 C10 -156.0(3)
C9 C1 N2 C10 -39.1(4)
C5 C1 N2 C10 84.1(4)
C11 C10 N2 C2 -88.3(4)
C15 C10 N2 C2 38.4(4)
C11 C10 N2 C1 103.5(4)
C15 C10 N2 C1 -129.8(3)
N1 C4 N3 S1 19.8(5)
C3 C4 N3 S1 -168.4(3)
C4 N3 S1 O2 -138.4(3)
C4 N3 S1 O1 -8.1(4)
C4 N3 S1 C22 108.4(3)
C23 C22 S1 O2 -14.4(4)
C27 C22 S1 O2 167.4(3)
C23 C22 S1 O1 -140.6(3)
C27 C22 S1 O1 41.3(4)
C23 C22 S1 N3 98.9(3)
C27 C22 S1 N3 -79.3(3)

loop_
_cod_related_entry_id
_cod_related_entry_database
_cod_related_entry_code
1 ChemSpider 30660592
